data_4300819
loop_
_publ_author_name
'Daniel L. Reger'
'James R. Gardinier'
'Mark D. Smith'
'Ahmed M. Shahin'
'Gary J. Long'
'Leila Rebbouh'
'Fernande Grandjean'

_publ_contact_author_address
;

Department of Chemistry and Biochemistry

University of South Carolina

Columbia, South Carolina 29208

USA

;
_publ_contact_author_email reger@mail.chem.sc.edu
_publ_contact_author_fax '1 803 777 9521'
_publ_contact_author_name 'Professor Daniel L. Reger'
_publ_contact_author_phone '1 803 777 2587'
_publ_section_title
;

Polymorphism in Fe[(p-IC6H4)B(3-Mepz)3]2 (pz = Pyrazolyl): Impact of

Supramolecular Structure on an Iron(II) Electronic Spin-State Crossover

;
_journal_name_full 'Inorganic Chemistry'
_journal_page_first 1852
_journal_page_last 1866
_journal_paper_doi 10.1021/ic048406q
_journal_volume 44
_journal_year 2005
_chemical_formula_moiety 'C30 H26 B2 Fe I2 N12'
_chemical_formula_sum 'C30 H26 B2 Fe I2 N12'
_chemical_formula_weight 885.90
_chemical_name_systematic
; 

 ? 

;
_space_group_IT_number 60
_symmetry_cell_setting orthorhombic
_symmetry_space_group_name_Hall '-P 2n 2ab'
_symmetry_space_group_name_H-M 'P b c n'
_atom_sites_solution_hydrogens geom
_atom_sites_solution_primary direct
_atom_sites_solution_secondary difmap
_audit_creation_method SHELXL-97
_cell_angle_alpha 90.00
_cell_angle_beta 90.00
_cell_angle_gamma 90.00
_cell_formula_units_Z 4
_cell_length_a 18.0250(9)
_cell_length_b 8.7070(4)
_cell_length_c 20.7543(10)
_cell_measurement_reflns_used 7428
_cell_measurement_temperature 150(1)
_cell_measurement_theta_max 26.361
_cell_measurement_theta_min 2.264
_cell_volume 3257.3(3)
_computing_cell_refinement 'SAINT+ NT V6.22 (Bruker, 2001)'
_computing_data_collection 'SMART NT V5.625 (Bruker, 1998)'
_computing_data_reduction 'SAINT+ NT V6.22'
_computing_molecular_graphics 'SHELXTL V6.1 (Sheldrick, 2000)'
_computing_publication_material 'SHELXTL V6.1'
_computing_structure_refinement 'SHELXL-97 (Sheldrick, 1997)'
_computing_structure_solution 'SHELXS-97 (Sheldrick, 1990)'
_diffrn_ambient_temperature 150(1)
_diffrn_measured_fraction_theta_full 0.998
_diffrn_measured_fraction_theta_max 0.998
_diffrn_measurement_device_type 'Bruker SMART APEX CCD diffractometer'
_diffrn_measurement_method 'omega scans'
_diffrn_radiation_monochromator graphite
_diffrn_radiation_source 'fine-focus sealed tube'
_diffrn_radiation_type MoK\a
_diffrn_radiation_wavelength 0.71073
_diffrn_reflns_av_R_equivalents 0.0386
_diffrn_reflns_av_sigmaI/netI 0.0218
_diffrn_reflns_limit_h_max 22
_diffrn_reflns_limit_h_min -22
_diffrn_reflns_limit_k_max 10
_diffrn_reflns_limit_k_min -10
_diffrn_reflns_limit_l_max 25
_diffrn_reflns_limit_l_min -25
_diffrn_reflns_number 27074
_diffrn_reflns_theta_full 26.41
_diffrn_reflns_theta_max 26.41
_diffrn_reflns_theta_min 1.96
_diffrn_standards_decay_% 0
_exptl_absorpt_coefficient_mu 2.402
_exptl_absorpt_correction_T_max 1.0000
_exptl_absorpt_correction_T_min 0.7558
_exptl_absorpt_correction_type multi-scan
_exptl_absorpt_process_details '(SADABS, Bruker, 2001)'
_exptl_crystal_colour reddish-purple
_exptl_crystal_density_diffrn 1.807
_exptl_crystal_density_method 'not measured'
_exptl_crystal_description bar
_exptl_crystal_F_000 1728
_exptl_crystal_size_max 0.40
_exptl_crystal_size_mid 0.12
_exptl_crystal_size_min 0.04
_refine_diff_density_max 1.035
_refine_diff_density_min -0.613
_refine_diff_density_rms 0.091
_refine_ls_extinction_method none
_refine_ls_goodness_of_fit_ref 1.057
_refine_ls_hydrogen_treatment constr
_refine_ls_matrix_type full
_refine_ls_number_parameters 214
_refine_ls_number_reflns 3341
_refine_ls_number_restraints 0
_refine_ls_restrained_S_all 1.057
_refine_ls_R_factor_all 0.0364
_refine_ls_R_factor_gt 0.0337
_refine_ls_shift/su_max 0.001
_refine_ls_shift/su_mean 0.000
_refine_ls_structure_factor_coef Fsqd
_refine_ls_weighting_details 'calc w=1/[\s^2^(Fo^2^)+(0.0293P)^2^+8.4943P] where P=(Fo^2^+2Fc^2^)/3'
_refine_ls_weighting_scheme calc
_refine_ls_wR_factor_gt 0.0750
_refine_ls_wR_factor_ref 0.0765
_reflns_number_gt 3139
_reflns_number_total 3341
_reflns_threshold_expression >2sigma(I)
_cod_data_source_file ic048406qsi20041223_112656_1.cif
_cod_data_source_block rh
_cod_depositor_comments
;
The following automatic conversions were performed:
'_symmetry_cell_setting' value 'Orthorhombic' changed to 'orthorhombic'
according to '/home/saulius/struct/CIF-dictionaries/cif_core.dic'
dictionary named 'cif_core.dic' version 2.4.1 from 2010-06-29.

Automatic conversion script
Id: cif_fix_enum 1527 2010-12-29 10:47:43Z saulius 
;
_cod_database_code 4300819

loop_
_symmetry_equiv_pos_as_xyz
'x, y, z'
'-x+1/2, -y+1/2, z+1/2'
'-x, y, -z+1/2'
'x+1/2, -y+1/2, -z'
'-x, -y, -z'
'x-1/2, y-1/2, -z-1/2'
'x, -y, z-1/2'
'-x-1/2, y-1/2, z'

loop_
_atom_site_label
_atom_site_type_symbol
_atom_site_fract_x
_atom_site_fract_y
_atom_site_fract_z
_atom_site_U_iso_or_equiv
_atom_site_adp_type
_atom_site_occupancy
_atom_site_symmetry_multiplicity
_atom_site_calc_flag
_atom_site_refinement_flags
_atom_site_disorder_assembly
_atom_site_disorder_group
Fe1 Fe 0.0000 0.0000 0.0000 0.01645(13) Uani 1 2 d S . .
I1 I 0.206940(14) 0.68038(3) 0.314779(11) 0.03625(9) Uani 1 1 d . . .
B1 B 0.09054(19) 0.1964(4) 0.09797(17) 0.0209(7) Uani 1 1 d . . .
C1 C 0.12764(16) 0.3082(3) 0.15046(15) 0.0221(6) Uani 1 1 d . . .
C2 C 0.09924(17) 0.3082(4) 0.21341(16) 0.0266(7) Uani 1 1 d . . .
H2 H 0.0630 0.2337 0.2246 0.032 Uiso 1 1 calc R . .
C3 C 0.12189(18) 0.4125(4) 0.25987(15) 0.0280(7) Uani 1 1 d . . .
H3 H 0.1018 0.4082 0.3022 0.034 Uiso 1 1 calc R . .
C4 C 0.17417(17) 0.5232(4) 0.24406(15) 0.0248(6) Uani 1 1 d . . .
C5 C 0.20242(17) 0.5292(4) 0.18215(16) 0.0266(7) Uani 1 1 d . . .
H5 H 0.2379 0.6054 0.1710 0.032 Uiso 1 1 calc R . .
C6 C 0.17907(17) 0.4242(4) 0.13637(15) 0.0251(6) Uani 1 1 d . . .
H6 H 0.1986 0.4310 0.0939 0.030 Uiso 1 1 calc R . .
C11 C 0.08825(17) -0.0414(4) 0.17958(15) 0.0262(7) Uani 1 1 d . . .
H11 H 0.1213 -0.0058 0.2120 0.031 Uiso 1 1 calc R . .
C12 C 0.05316(19) -0.1815(4) 0.17894(16) 0.0296(7) Uani 1 1 d . . .
H12 H 0.0563 -0.2607 0.2103 0.036 Uiso 1 1 calc R . .
C13 C 0.01201(17) -0.1820(3) 0.12229(16) 0.0252(7) Uani 1 1 d . . .
H13 H -0.0189 -0.2642 0.1086 0.030 Uiso 1 1 calc R . .
C21 C -0.00956(16) 0.4163(3) 0.08709(15) 0.0223(6) Uani 1 1 d . . .
H21 H 0.0112 0.4880 0.1165 0.027 Uiso 1 1 calc R . .
C22 C -0.07257(17) 0.4380(3) 0.05182(16) 0.0244(6) Uani 1 1 d . . .
H22 H -0.1042 0.5253 0.0518 0.029 Uiso 1 1 calc R . .
C23 C -0.08043(16) 0.3042(3) 0.01580(15) 0.0224(6) Uani 1 1 d . . .
H23 H -0.1195 0.2849 -0.0138 0.027 Uiso 1 1 calc R . .
C31 C 0.21000(16) 0.1747(4) 0.02131(16) 0.0238(6) Uani 1 1 d . . .
H31 H 0.2459 0.2291 0.0458 0.029 Uiso 1 1 calc R . .
C32 C 0.22289(16) 0.1011(4) -0.03621(15) 0.0248(7) Uani 1 1 d . . .
H32 H 0.2683 0.0947 -0.0592 0.030 Uiso 1 1 calc R . .
C33 C 0.15481(16) 0.0379(3) -0.05329(15) 0.0223(6) Uani 1 1 d . . .
H33 H 0.1461 -0.0202 -0.0913 0.027 Uiso 1 1 calc R . .
N11 N 0.02168(13) -0.0524(3) 0.09007(12) 0.0195(5) Uani 1 1 d . . .
N12 N 0.06778(13) 0.0371(3) 0.12624(12) 0.0209(5) Uani 1 1 d . . .
N21 N -0.02536(13) 0.2069(3) 0.02884(12) 0.0187(5) Uani 1 1 d . . .
N22 N 0.01853(13) 0.2762(3) 0.07332(12) 0.0189(5) Uani 1 1 d . . .
N31 N 0.10362(13) 0.0700(3) -0.00926(11) 0.0191(5) Uani 1 1 d . . .
N32 N 0.13765(13) 0.1568(3) 0.03726(12) 0.0200(5) Uani 1 1 d . . .

loop_
_atom_site_aniso_label
_atom_site_aniso_U_11
_atom_site_aniso_U_22
_atom_site_aniso_U_33
_atom_site_aniso_U_23
_atom_site_aniso_U_13
_atom_site_aniso_U_12
Fe1 0.0148(3) 0.0147(3) 0.0198(3) -0.0009(2) 0.0004(2) 0.0003(2)
I1 0.04575(16) 0.03138(14) 0.03161(14) -0.00679(9) -0.01018(10) -0.00830(10)
B1 0.0195(15) 0.0199(16) 0.0234(17) -0.0001(13) 0.0019(13) 0.0002(13)
C1 0.0162(13) 0.0245(15) 0.0256(15) -0.0028(12) -0.0009(12) 0.0005(12)
C2 0.0203(15) 0.0309(17) 0.0287(16) -0.0019(14) 0.0028(13) -0.0049(13)
C3 0.0296(16) 0.0344(18) 0.0201(15) -0.0040(13) 0.0038(13) -0.0041(14)
C4 0.0273(15) 0.0231(15) 0.0241(15) -0.0051(13) -0.0067(13) 0.0003(13)
C5 0.0251(16) 0.0248(16) 0.0299(17) 0.0015(13) 0.0000(13) -0.0052(13)
C6 0.0255(15) 0.0252(16) 0.0245(16) -0.0012(13) 0.0017(13) -0.0013(13)
C11 0.0239(15) 0.0318(17) 0.0228(15) 0.0024(13) -0.0037(12) 0.0026(13)
C12 0.0313(17) 0.0289(17) 0.0288(17) 0.0090(14) 0.0020(13) 0.0031(14)
C13 0.0248(16) 0.0202(15) 0.0307(17) 0.0024(13) 0.0020(13) 0.0007(12)
C21 0.0225(15) 0.0179(14) 0.0263(15) -0.0037(12) 0.0037(12) -0.0001(12)
C22 0.0236(15) 0.0168(14) 0.0328(17) -0.0002(13) 0.0045(13) 0.0027(12)
C23 0.0174(14) 0.0216(15) 0.0281(16) 0.0011(12) 0.0002(12) 0.0016(11)
C31 0.0153(14) 0.0280(16) 0.0281(16) 0.0023(13) -0.0012(12) -0.0002(12)
C32 0.0163(14) 0.0320(17) 0.0261(16) 0.0004(13) 0.0026(12) 0.0033(12)
C33 0.0220(14) 0.0218(15) 0.0233(15) 0.0005(12) 0.0003(12) 0.0018(12)
N11 0.0180(12) 0.0174(12) 0.0229(13) 0.0009(10) -0.0009(10) 0.0005(9)
N12 0.0193(12) 0.0215(13) 0.0219(12) -0.0009(10) -0.0006(10) 0.0005(10)
N21 0.0171(11) 0.0174(12) 0.0217(12) -0.0005(10) 0.0000(10) -0.0018(9)
N22 0.0168(11) 0.0189(12) 0.0210(12) -0.0026(10) 0.0019(10) -0.0012(9)
N31 0.0187(12) 0.0193(12) 0.0195(12) -0.0013(10) 0.0003(9) -0.0008(10)
N32 0.0166(12) 0.0218(12) 0.0217(12) -0.0015(10) -0.0010(10) -0.0009(10)

loop_
_atom_type_symbol
_atom_type_description
_atom_type_scat_dispersion_real
_atom_type_scat_dispersion_imag
_atom_type_scat_source
C C 0.0033 0.0016 'International Tables Vol C Tables 4.2.6.8 and 6.1.1.4'
H H 0.0000 0.0000 'International Tables Vol C Tables 4.2.6.8 and 6.1.1.4'
B B 0.0013 0.0007 'International Tables Vol C Tables 4.2.6.8 and 6.1.1.4'
N N 0.0061 0.0033 'International Tables Vol C Tables 4.2.6.8 and 6.1.1.4'
Fe Fe 0.3463 0.8444 'International Tables Vol C Tables 4.2.6.8 and 6.1.1.4'
I I -0.4742 1.8119 'International Tables Vol C Tables 4.2.6.8 and 6.1.1.4'

loop_
_geom_angle_atom_site_label_1
_geom_angle_atom_site_label_2
_geom_angle_atom_site_label_3
_geom_angle
_geom_angle_site_symmetry_1
_geom_angle_site_symmetry_3
_geom_angle_publ_flag
N21 Fe1 N21 180.00(19) 5 . ?
N21 Fe1 N11 88.22(10) 5 5 ?
N21 Fe1 N11 91.78(10) . 5 ?
N21 Fe1 N11 91.78(10) 5 . ?
N21 Fe1 N11 88.22(10) . . ?
N11 Fe1 N11 180.0(2) 5 . ?
N21 Fe1 N31 88.09(10) 5 5 ?
N21 Fe1 N31 91.91(10) . 5 ?
N11 Fe1 N31 88.63(10) 5 5 ?
N11 Fe1 N31 91.37(10) . 5 ?
N21 Fe1 N31 91.91(10) 5 . ?
N21 Fe1 N31 88.09(10) . . ?
N11 Fe1 N31 91.37(10) 5 . ?
N11 Fe1 N31 88.63(10) . . ?
N31 Fe1 N31 180.00(14) 5 . ?
N32 B1 N22 106.7(2) . . ?
N32 B1 N12 104.5(2) . . ?
N22 B1 N12 107.5(2) . . ?
N32 B1 C1 117.1(3) . . ?
N22 B1 C1 107.4(2) . . ?
N12 B1 C1 113.1(3) . . ?
C6 C1 C2 115.8(3) . . ?
C6 C1 B1 124.8(3) . . ?
C2 C1 B1 118.7(3) . . ?
C3 C2 C1 122.7(3) . . ?
C3 C2 H2 118.6 . . ?
C1 C2 H2 118.6 . . ?
C2 C3 C4 119.4(3) . . ?
C2 C3 H3 120.3 . . ?
C4 C3 H3 120.3 . . ?
C5 C4 C3 119.7(3) . . ?
C5 C4 I1 121.5(2) . . ?
C3 C4 I1 118.7(2) . . ?
C4 C5 C6 120.0(3) . . ?
C4 C5 H5 120.0 . . ?
C6 C5 H5 120.0 . . ?
C5 C6 C1 122.3(3) . . ?
C5 C6 H6 118.9 . . ?
C1 C6 H6 118.9 . . ?
N12 C11 C12 108.4(3) . . ?
N12 C11 H11 125.8 . . ?
C12 C11 H11 125.8 . . ?
C11 C12 C13 104.9(3) . . ?
C11 C12 H12 127.6 . . ?
C13 C12 H12 127.6 . . ?
N11 C13 C12 110.8(3) . . ?
N11 C13 H13 124.6 . . ?
C12 C13 H13 124.6 . . ?
N22 C21 C22 108.9(3) . . ?
N22 C21 H21 125.6 . . ?
C22 C21 H21 125.6 . . ?
C21 C22 C23 104.9(3) . . ?
C21 C22 H22 127.6 . . ?
C23 C22 H22 127.6 . . ?
N21 C23 C22 110.3(3) . . ?
N21 C23 H23 124.8 . . ?
C22 C23 H23 124.8 . . ?
N32 C31 C32 108.7(3) . . ?
N32 C31 H31 125.6 . . ?
C32 C31 H31 125.6 . . ?
C31 C32 C33 104.9(3) . . ?
C31 C32 H32 127.6 . . ?
C33 C32 H32 127.6 . . ?
N31 C33 C32 110.8(3) . . ?
N31 C33 H33 124.6 . . ?
C32 C33 H33 124.6 . . ?
C13 N11 N12 106.8(2) . . ?
C13 N11 Fe1 130.8(2) . . ?
N12 N11 Fe1 120.83(18) . . ?
C11 N12 N11 109.1(2) . . ?
C11 N12 B1 133.3(3) . . ?
N11 N12 B1 117.4(2) . . ?
C23 N21 N22 106.8(2) . . ?
C23 N21 Fe1 134.3(2) . . ?
N22 N21 Fe1 118.85(18) . . ?
C21 N22 N21 109.1(2) . . ?
C21 N22 B1 130.2(3) . . ?
N21 N22 B1 120.7(2) . . ?
C33 N31 N32 106.8(2) . . ?
C33 N31 Fe1 131.3(2) . . ?
N32 N31 Fe1 121.66(18) . . ?
C31 N32 N31 108.8(2) . . ?
C31 N32 B1 134.2(3) . . ?
N31 N32 B1 116.6(2) . . ?

loop_
_geom_bond_atom_site_label_1
_geom_bond_atom_site_label_2
_geom_bond_distance
_geom_bond_site_symmetry_2
_geom_bond_publ_flag
Fe1 N21 1.952(2) 5 ?
Fe1 N21 1.952(2) . ?
Fe1 N11 1.963(2) 5 ?
Fe1 N11 1.963(2) . ?
Fe1 N31 1.974(2) 5 ?
Fe1 N31 1.974(2) . ?
I1 C4 2.092(3) . ?
B1 N32 1.558(4) . ?
B1 N22 1.559(4) . ?
B1 N12 1.561(4) . ?
B1 C1 1.607(4) . ?
C1 C6 1.402(4) . ?
C1 C2 1.403(5) . ?
C2 C3 1.386(4) . ?
C2 H2 0.9500 . ?
C3 C4 1.387(4) . ?
C3 H3 0.9500 . ?
C4 C5 1.383(4) . ?
C5 C6 1.384(4) . ?
C5 H5 0.9500 . ?
C6 H6 0.9500 . ?
C11 N12 1.353(4) . ?
C11 C12 1.374(5) . ?
C11 H11 0.9500 . ?
C12 C13 1.390(5) . ?
C12 H12 0.9500 . ?
C13 N11 1.323(4) . ?
C13 H13 0.9500 . ?
C21 N22 1.351(4) . ?
C21 C22 1.364(4) . ?
C21 H21 0.9500 . ?
C22 C23 1.392(4) . ?
C22 H22 0.9500 . ?
C23 N21 1.333(4) . ?
C23 H23 0.9500 . ?
C31 N32 1.354(4) . ?
C31 C32 1.375(5) . ?
C31 H31 0.9500 . ?
C32 C33 1.391(4) . ?
C32 H32 0.9500 . ?
C33 N31 1.328(4) . ?
C33 H33 0.9500 . ?
N11 N12 1.364(3) . ?
N21 N22 1.357(3) . ?
N31 N32 1.371(3) . ?

loop_
_geom_torsion_atom_site_label_1
_geom_torsion_atom_site_label_2
_geom_torsion_atom_site_label_3
_geom_torsion_atom_site_label_4
_geom_torsion
_geom_torsion_site_symmetry_1
_geom_torsion_site_symmetry_2
_geom_torsion_site_symmetry_3
_geom_torsion_site_symmetry_4
_geom_torsion_publ_flag
N32 B1 C1 C6 30.6(4) . . . . ?
N22 B1 C1 C6 -89.3(3) . . . . ?
N12 B1 C1 C6 152.3(3) . . . . ?
N32 B1 C1 C2 -159.9(3) . . . . ?
N22 B1 C1 C2 80.3(3) . . . . ?
N12 B1 C1 C2 -38.2(4) . . . . ?
C6 C1 C2 C3 -2.1(5) . . . . ?
B1 C1 C2 C3 -172.5(3) . . . . ?
C1 C2 C3 C4 0.7(5) . . . . ?
C2 C3 C4 C5 0.7(5) . . . . ?
C2 C3 C4 I1 179.5(2) . . . . ?
C3 C4 C5 C6 -0.6(5) . . . . ?
I1 C4 C5 C6 -179.4(2) . . . . ?
C4 C5 C6 C1 -0.9(5) . . . . ?
C2 C1 C6 C5 2.1(5) . . . . ?
B1 C1 C6 C5 172.0(3) . . . . ?
N12 C11 C12 C13 0.8(4) . . . . ?
C11 C12 C13 N11 0.6(4) . . . . ?
N22 C21 C22 C23 -0.5(3) . . . . ?
C21 C22 C23 N21 0.2(4) . . . . ?
N32 C31 C32 C33 -0.4(4) . . . . ?
C31 C32 C33 N31 -0.2(4) . . . . ?
C12 C13 N11 N12 -1.8(3) . . . . ?
C12 C13 N11 Fe1 163.6(2) . . . . ?
N21 Fe1 N11 C13 -34.8(3) 5 . . . ?
N21 Fe1 N11 C13 145.2(3) . . . . ?
N11 Fe1 N11 C13 177.1(14) 5 . . . ?
N31 Fe1 N11 C13 53.3(3) 5 . . . ?
N31 Fe1 N11 C13 -126.7(3) . . . . ?
N21 Fe1 N11 N12 128.7(2) 5 . . . ?
N21 Fe1 N11 N12 -51.3(2) . . . . ?
N11 Fe1 N11 N12 -19.3(11) 5 . . . ?
N31 Fe1 N11 N12 -143.1(2) 5 . . . ?
N31 Fe1 N11 N12 36.9(2) . . . . ?
C12 C11 N12 N11 -1.9(3) . . . . ?
C12 C11 N12 B1 -176.8(3) . . . . ?
C13 N11 N12 C11 2.2(3) . . . . ?
Fe1 N11 N12 C11 -164.8(2) . . . . ?
C13 N11 N12 B1 178.1(2) . . . . ?
Fe1 N11 N12 B1 11.0(3) . . . . ?
N32 B1 N12 C11 109.0(3) . . . . ?
N22 B1 N12 C11 -137.9(3) . . . . ?
C1 B1 N12 C11 -19.5(4) . . . . ?
N32 B1 N12 N11 -65.6(3) . . . . ?
N22 B1 N12 N11 47.5(3) . . . . ?
C1 B1 N12 N11 165.9(2) . . . . ?
C22 C23 N21 N22 0.1(3) . . . . ?
C22 C23 N21 Fe1 178.3(2) . . . . ?
N21 Fe1 N21 C23 176(13) 5 . . . ?
N11 Fe1 N21 C23 44.4(3) 5 . . . ?
N11 Fe1 N21 C23 -135.6(3) . . . . ?
N31 Fe1 N21 C23 -44.3(3) 5 . . . ?
N31 Fe1 N21 C23 135.7(3) . . . . ?
N21 Fe1 N21 N22 -6(13) 5 . . . ?
N11 Fe1 N21 N22 -137.5(2) 5 . . . ?
N11 Fe1 N21 N22 42.5(2) . . . . ?
N31 Fe1 N21 N22 133.8(2) 5 . . . ?
N31 Fe1 N21 N22 -46.2(2) . . . . ?
C22 C21 N22 N21 0.6(3) . . . . ?
C22 C21 N22 B1 177.6(3) . . . . ?
C23 N21 N22 C21 -0.4(3) . . . . ?
Fe1 N21 N22 C21 -178.97(19) . . . . ?
C23 N21 N22 B1 -177.8(3) . . . . ?
Fe1 N21 N22 B1 3.6(3) . . . . ?
N32 B1 N22 C21 -122.2(3) . . . . ?
N12 B1 N22 C21 126.2(3) . . . . ?
C1 B1 N22 C21 4.1(4) . . . . ?
N32 B1 N22 N21 54.6(3) . . . . ?
N12 B1 N22 N21 -57.0(3) . . . . ?
C1 B1 N22 N21 -179.1(2) . . . . ?
C32 C33 N31 N32 0.7(3) . . . . ?
C32 C33 N31 Fe1 -173.5(2) . . . . ?
N21 Fe1 N31 C33 38.3(3) 5 . . . ?
N21 Fe1 N31 C33 -141.7(3) . . . . ?
N11 Fe1 N31 C33 -49.9(3) 5 . . . ?
N11 Fe1 N31 C33 130.1(3) . . . . ?
N31 Fe1 N31 C33 134(64) 5 . . . ?
N21 Fe1 N31 N32 -135.1(2) 5 . . . ?
N21 Fe1 N31 N32 44.9(2) . . . . ?
N11 Fe1 N31 N32 136.7(2) 5 . . . ?
N11 Fe1 N31 N32 -43.3(2) . . . . ?
N31 Fe1 N31 N32 -40(64) 5 . . . ?
C32 C31 N32 N31 0.8(3) . . . . ?
C32 C31 N32 B1 172.7(3) . . . . ?
C33 N31 N32 C31 -0.9(3) . . . . ?
Fe1 N31 N32 C31 173.9(2) . . . . ?
C33 N31 N32 B1 -174.4(2) . . . . ?
Fe1 N31 N32 B1 0.4(3) . . . . ?
N22 B1 N32 C31 133.2(3) . . . . ?
N12 B1 N32 C31 -113.1(3) . . . . ?
C1 B1 N32 C31 12.9(5) . . . . ?
N22 B1 N32 N31 -55.4(3) . . . . ?
N12 B1 N32 N31 58.3(3) . . . . ?
C1 B1 N32 N31 -175.7(2) . . . . ?
